data_4328462
loop_
_publ_author_name
'Kathryn George'
'Marek Jura'
'William Levason'
'Mark E. Light'
'Luke P. Ollivere'
'Gillian Reid'

_publ_contact_author_address
;   School of Chemistry
    University of Southampton
    Southampton SO17 1BJ, UK
;
_publ_contact_author_email gr@soton.ac.uk
_publ_contact_author_fax '023 8059 3781'
_publ_contact_author_name 'Professor Gillian Reid'
_publ_contact_author_phone '023 8059 3609'
_publ_section_title
;
 Unexpected Reactivity and Coordination in Gallium(III) and Indium(III)
 Chloride Complexes With Geometrically Constrained Thio- and Selenoether
 Ligands
;
_journal_name_full 'Inorganic Chemistry'
_journal_page_first 2231
_journal_page_last 2240
_journal_paper_doi 10.1021/ic202670v
_journal_volume 51
_journal_year 2012
_chemical_formula_moiety 'C6 H12 Cl Se2 1+, Cl4 Ga 1-, C H2 Cl2'
_chemical_formula_sum 'C7 H14 Cl7 Ga Se2'
_chemical_formula_weight 573.97
_chemical_name_systematic
; 
1-chloro-1,5-diselenocan-1-ium tetrachlorogallate(III) dichloromethane solvate
;
_space_group_IT_number 14
_space_group_name_Hall '-P 2yn'
_symmetry_cell_setting monoclinic
_symmetry_space_group_name_Hall '-P 2yn'
_symmetry_space_group_name_H-M 'P 1 21/n 1'
_atom_sites_solution_hydrogens geom
_atom_sites_solution_primary direct
_atom_sites_solution_secondary difmap
_audit_author_name 'Webster, M.'
_audit_creation_date 2011-02-16
_audit_creation_method 'SHELXL-97 + hand edit'
_cell_angle_alpha 90.00
_cell_angle_beta 93.107(10)
_cell_angle_gamma 90.00
_cell_formula_units_Z 4
_cell_length_a 7.3566(10)
_cell_length_b 12.521(2)
_cell_length_c 18.670(3)
_cell_measurement_reflns_used 20354
_cell_measurement_temperature 120(2)
_cell_measurement_theta_max 27.48
_cell_measurement_theta_min 2.91
_cell_volume 1717.2(5)
_computing_cell_refinement 'DENZO (Otwinowski & Minor, 1997)'
_computing_data_collection 'COLLECT (Hooft, R.W.W., 1998)'
_computing_data_reduction 'DENZO (Otwinowski & Minor, 1997)'
_computing_structure_refinement 'SHELXL-97 (Sheldrick, 1997)'
_computing_structure_solution 'SHELXS-97 (Sheldrick, 1997)'
_diffrn_ambient_temperature 120(2)
_diffrn_measured_fraction_theta_full 0.983
_diffrn_measured_fraction_theta_max 0.983
_diffrn_measurement_device_type 'Bruker-Nonius 95mm CCD camera on \k-goniostat'
_diffrn_measurement_method '\f & \w scans'
_diffrn_radiation_monochromator graphite
_diffrn_radiation_source 'Bruker-Nonius FR591 rotating anode'
_diffrn_radiation_type MoK\a
_diffrn_radiation_wavelength 0.71073
_diffrn_reflns_av_R_equivalents 0.0349
_diffrn_reflns_av_sigmaI/netI 0.0296
_diffrn_reflns_limit_h_max 9
_diffrn_reflns_limit_h_min -9
_diffrn_reflns_limit_k_max 16
_diffrn_reflns_limit_k_min -16
_diffrn_reflns_limit_l_max 24
_diffrn_reflns_limit_l_min -23
_diffrn_reflns_number 17301
_diffrn_reflns_theta_full 27.55
_diffrn_reflns_theta_max 27.55
_diffrn_reflns_theta_min 3.04
_diffrn_standards_number 0
_exptl_absorpt_coefficient_mu 6.908
_exptl_absorpt_correction_T_max 1.0000
_exptl_absorpt_correction_T_min 0.5246
_exptl_absorpt_correction_type multi-scan
_exptl_absorpt_process_details 'G.M. Sheldrick, (2007). SADABS. Version 2007/2. Bruker AXS Inc.'
_exptl_crystal_colour 'pale yellow'
_exptl_crystal_density_diffrn 2.220
_exptl_crystal_description block
_exptl_crystal_F_000 1096
_exptl_crystal_size_max 0.40
_exptl_crystal_size_mid 0.12
_exptl_crystal_size_min 0.10
_refine_diff_density_max 0.389
_refine_diff_density_min -0.500
_refine_diff_density_rms 0.090
_refine_ls_extinction_method none
_refine_ls_goodness_of_fit_ref 1.051
_refine_ls_hydrogen_treatment constr
_refine_ls_matrix_type full
_refine_ls_number_parameters 154
_refine_ls_number_reflns 3907
_refine_ls_number_restraints 0
_refine_ls_restrained_S_all 1.051
_refine_ls_R_factor_all 0.0240
_refine_ls_R_factor_gt 0.0204
_refine_ls_shift/su_max 0.001
_refine_ls_shift/su_mean 0.000
_refine_ls_structure_factor_coef Fsqd
_refine_ls_weighting_details 'w=1/[\s^2^(Fo^2^)+(0.0184P)^2^+1.4133P] where P=(Fo^2^+2Fc^2^)/3'
_refine_ls_weighting_scheme calc
_refine_ls_wR_factor_gt 0.0486
_refine_ls_wR_factor_ref 0.0510
_reflns_number_gt 3629
_reflns_number_total 3907
_reflns_threshold_expression >2sigma(I)
_cod_data_source_file ic202670v_si_001_6.cif
_cod_data_source_block 11kg01a
_cod_original_cell_volume 1717.2(4)
_cod_original_sg_symbol_H-M 'P 21/n'
_cod_database_code 4328462

loop_
_symmetry_equiv_pos_as_xyz
'x, y, z'
'-x+1/2, y+1/2, -z+1/2'
'-x, -y, -z'
'x-1/2, -y-1/2, z-1/2'

loop_
_atom_site_label
_atom_site_type_symbol
_atom_site_fract_x
_atom_site_fract_y
_atom_site_fract_z
_atom_site_U_iso_or_equiv
_atom_site_adp_type
_atom_site_occupancy
_atom_site_symmetry_multiplicity
_atom_site_calc_flag
_atom_site_refinement_flags
Ga1 Ga 0.18777(3) 0.021677(18) 0.252087(11) 0.01503(6) Uani 1 1 d .
Cl2 Cl -0.04340(7) 0.10296(4) 0.19942(3) 0.02247(11) Uani 1 1 d .
Cl3 Cl 0.43897(7) 0.08861(4) 0.21588(3) 0.02053(11) Uani 1 1 d .
Cl4 Cl 0.17045(8) -0.14727(4) 0.22418(3) 0.02598(12) Uani 1 1 d .
Cl5 Cl 0.17738(7) 0.03280(4) 0.36828(3) 0.02266(11) Uani 1 1 d .
Cl1 Cl 0.76599(7) 0.58941(4) 0.48465(3) 0.01875(11) Uani 1 1 d .
Se1 Se 0.54262(3) 0.221728(16) 0.411123(11) 0.01744(6) Uani 1 1 d .
Se2 Se 0.64212(3) 0.408530(15) 0.445397(10) 0.01359(6) Uani 1 1 d .
C1 C 0.6564(3) 0.16190(17) 0.50030(11) 0.0212(4) Uani 1 1 d .
H1A H 0.5895 0.0974 0.5147 0.025 Uiso 1 1 calc R
H1B H 0.7841 0.1416 0.4930 0.025 Uiso 1 1 calc R
C2 C 0.6497(3) 0.24698(17) 0.55776(11) 0.0194(4) Uani 1 1 d .
H2A H 0.7087 0.2191 0.6029 0.023 Uiso 1 1 calc R
H2B H 0.5210 0.2625 0.5667 0.023 Uiso 1 1 calc R
C3 C 0.7434(3) 0.34999(17) 0.53773(10) 0.0179(4) Uani 1 1 d .
H3A H 0.8751 0.3364 0.5342 0.021 Uiso 1 1 calc R
H3B H 0.7290 0.4035 0.5761 0.021 Uiso 1 1 calc R
C4 C 0.8493(3) 0.39160(17) 0.38310(10) 0.0169(4) Uani 1 1 d .
H4A H 0.8159 0.4225 0.3354 0.020 Uiso 1 1 calc R
H4B H 0.9549 0.4321 0.4040 0.020 Uiso 1 1 calc R
C5 C 0.9040(3) 0.27586(16) 0.37399(11) 0.0180(4) Uani 1 1 d .
H5A H 0.9546 0.2481 0.4206 0.022 Uiso 1 1 calc R
H5B H 1.0009 0.2719 0.3393 0.022 Uiso 1 1 calc R
C6 C 0.7459(3) 0.20576(17) 0.34772(11) 0.0207(4) Uani 1 1 d .
H6A H 0.7854 0.1302 0.3471 0.025 Uiso 1 1 calc R
H6B H 0.7056 0.2264 0.2982 0.025 Uiso 1 1 calc R
Cl6 Cl 0.67642(8) 0.89797(5) 0.31840(3) 0.02835(13) Uani 1 1 d .
Cl7 Cl 0.83284(7) 0.87618(5) 0.46424(3) 0.02405(12) Uani 1 1 d .
C7 C 0.8312(3) 0.82538(18) 0.37524(11) 0.0216(4) Uani 1 1 d .
H7A H 0.9549 0.8307 0.3571 0.026 Uiso 1 1 calc R
H7B H 0.7959 0.7491 0.3752 0.026 Uiso 1 1 calc R

loop_
_atom_site_aniso_label
_atom_site_aniso_U_11
_atom_site_aniso_U_22
_atom_site_aniso_U_33
_atom_site_aniso_U_23
_atom_site_aniso_U_13
_atom_site_aniso_U_12
Ga1 0.01648(12) 0.01458(12) 0.01397(11) -0.00092(8) 0.00024(8) -0.00045(8)
Cl2 0.0190(2) 0.0267(3) 0.0214(2) 0.0034(2) -0.0014(2) 0.00389(19)
Cl3 0.0177(2) 0.0207(3) 0.0235(2) -0.00137(19) 0.00340(19) -0.00165(18)
Cl4 0.0295(3) 0.0164(3) 0.0321(3) -0.0065(2) 0.0021(2) -0.0024(2)
Cl5 0.0298(3) 0.0241(3) 0.0140(2) -0.00069(19) 0.0002(2) -0.0031(2)
Cl1 0.0190(2) 0.0158(2) 0.0215(2) -0.00088(18) 0.00158(19) -0.00159(18)
Se1 0.01613(11) 0.01610(11) 0.01995(11) -0.00059(7) -0.00033(8) -0.00305(7)
Se2 0.01345(10) 0.01307(11) 0.01432(10) 0.00071(7) 0.00133(7) 0.00000(7)
C1 0.0229(11) 0.0168(10) 0.0239(10) 0.0059(8) 0.0014(9) 0.0010(8)
C2 0.0200(10) 0.0213(11) 0.0169(9) 0.0052(8) 0.0024(8) 0.0011(8)
C3 0.0197(10) 0.0208(11) 0.0128(9) 0.0023(7) -0.0020(8) -0.0021(8)
C4 0.0176(10) 0.0196(10) 0.0140(9) 0.0012(7) 0.0046(8) -0.0012(8)
C5 0.0170(10) 0.0182(10) 0.0190(10) -0.0013(8) 0.0034(8) 0.0014(8)
C6 0.0232(11) 0.0197(10) 0.0194(10) -0.0049(8) 0.0033(8) 0.0004(8)
Cl6 0.0331(3) 0.0290(3) 0.0221(3) 0.0041(2) -0.0056(2) 0.0021(2)
Cl7 0.0263(3) 0.0275(3) 0.0180(2) -0.0016(2) -0.0009(2) -0.0019(2)
C7 0.0244(11) 0.0219(11) 0.0184(10) 0.0005(8) 0.0010(8) 0.0019(8)

loop_
_atom_type_symbol
_atom_type_description
_atom_type_scat_dispersion_real
_atom_type_scat_dispersion_imag
_atom_type_scat_source
C C 0.0033 0.0016 'International Tables Vol C Tables 4.2.6.8 and 6.1.1.4'
H H 0.0000 0.0000 'International Tables Vol C Tables 4.2.6.8 and 6.1.1.4'
Cl Cl 0.1484 0.1585 'International Tables Vol C Tables 4.2.6.8 and 6.1.1.4'
Ga Ga 0.2307 1.6083 'International Tables Vol C Tables 4.2.6.8 and 6.1.1.4'
Se Se -0.0929 2.2259 'International Tables Vol C Tables 4.2.6.8 and 6.1.1.4'

loop_
_geom_angle_atom_site_label_1
_geom_angle_atom_site_label_2
_geom_angle_atom_site_label_3
_geom_angle
Cl3 Ga1 Cl2 109.71(2)
Cl3 Ga1 Cl5 111.21(2)
Cl2 Ga1 Cl5 110.61(2)
Cl3 Ga1 Cl4 109.87(2)
Cl2 Ga1 Cl4 108.20(2)
Cl5 Ga1 Cl4 107.16(2)
C6 Se1 C1 99.66(9)
C6 Se1 Se2 91.56(6)
C1 Se1 Se2 91.95(6)
C4 Se2 C3 101.93(9)
C4 Se2 Se1 88.49(6)
C3 Se2 Se1 88.16(6)
C4 Se2 Cl1 89.39(6)
C3 Se2 Cl1 88.09(6)
Se1 Se2 Cl1 175.227(15)
C2 C1 Se1 107.61(14)
C2 C1 H1A 110.2
Se1 C1 H1A 110.2
C2 C1 H1B 110.2
Se1 C1 H1B 110.2
H1A C1 H1B 108.5
C1 C2 C3 112.98(17)
C1 C2 H2A 109.0
C3 C2 H2A 109.0
C1 C2 H2B 109.0
C3 C2 H2B 109.0
H2A C2 H2B 107.8
C2 C3 Se2 111.99(14)
C2 C3 H3A 109.2
Se2 C3 H3A 109.2
C2 C3 H3B 109.2
Se2 C3 H3B 109.2
H3A C3 H3B 107.9
C5 C4 Se2 112.71(13)
C5 C4 H4A 109.0
Se2 C4 H4A 109.0
C5 C4 H4B 109.0
Se2 C4 H4B 109.0
H4A C4 H4B 107.8
C4 C5 C6 112.70(17)
C4 C5 H5A 109.1
C6 C5 H5A 109.1
C4 C5 H5B 109.1
C6 C5 H5B 109.1
H5A C5 H5B 107.8
C5 C6 Se1 109.94(14)
C5 C6 H6A 109.7
Se1 C6 H6A 109.7
C5 C6 H6B 109.7
Se1 C6 H6B 109.7
H6A C6 H6B 108.2
Cl6 C7 Cl7 110.42(12)
Cl6 C7 H7A 109.6
Cl7 C7 H7A 109.6
Cl6 C7 H7B 109.6
Cl7 C7 H7B 109.6
H7A C7 H7B 108.1

loop_
_geom_bond_atom_site_label_1
_geom_bond_atom_site_label_2
_geom_bond_distance
Ga1 Cl3 2.1702(6)
Ga1 Cl2 2.1710(6)
Ga1 Cl5 2.1794(6)
Ga1 Cl4 2.1807(6)
Cl1 Se2 2.5346(6)
Se1 C6 1.967(2)
Se1 C1 1.970(2)
Se1 Se2 2.5229(4)
Se2 C4 1.9779(19)
Se2 C3 1.9810(19)
C1 C2 1.515(3)
C1 H1A 0.9900
C1 H1B 0.9900
C2 C3 1.518(3)
C2 H2A 0.9900
C2 H2B 0.9900
C3 H3A 0.9900
C3 H3B 0.9900
C4 C5 1.516(3)
C4 H4A 0.9900
C4 H4B 0.9900
C5 C6 1.517(3)
C5 H5A 0.9900
C5 H5B 0.9900
C6 H6A 0.9900
C6 H6B 0.9900
Cl6 C7 1.766(2)
Cl7 C7 1.779(2)
C7 H7A 0.9900
C7 H7B 0.9900

loop_
_geom_torsion_atom_site_label_1
_geom_torsion_atom_site_label_2
_geom_torsion_atom_site_label_3
_geom_torsion_atom_site_label_4
_geom_torsion
C6 Se1 Se2 C4 -1.01(9)
C1 Se1 Se2 C4 98.72(9)
C6 Se1 Se2 C3 -103.00(9)
C1 Se1 Se2 C3 -3.27(9)
C6 Se1 C1 C2 122.28(15)
Se2 Se1 C1 C2 30.36(14)
Se1 C1 C2 C3 -57.5(2)
C1 C2 C3 Se2 56.0(2)
C4 Se2 C3 C2 -112.74(15)
Se1 Se2 C3 C2 -24.67(14)
Cl1 Se2 C3 C2 158.29(15)
C3 Se2 C4 C5 61.88(16)
Se1 Se2 C4 C5 -25.92(14)
Cl1 Se2 C4 C5 149.80(14)
Se2 C4 C5 C6 54.2(2)
C4 C5 C6 Se1 -53.9(2)
C1 Se1 C6 C5 -64.87(16)
Se2 Se1 C6 C5 27.37(14)
